data_1523188
loop_
_publ_author_name
'Anantatmula, R.P.'
'Masson, D.B.'

_publ_section_title
;
 Thermodynamic properties of solid Ni-Zn alloys by atomic absorption
;
_journal_name_full 'Metallurgical Transactions'
_journal_page_first 605
_journal_page_last 613
_journal_volume 5
_journal_year 1974
_chemical_formula_sum 'Ni Zn'
_chemical_name_systematic '(Ni Zn)'
_space_group_IT_number 139
_symmetry_space_group_name_Hall '-I 4 2'
_symmetry_space_group_name_H-M 'I 4/m m m'
_cell_angle_alpha 90
_cell_angle_beta 90
_cell_angle_gamma 90
_cell_formula_units_Z 1
_cell_length_a 2.756
_cell_length_b 2.756
_cell_length_c 3.1927
_cell_volume 24.250
_citation_journal_id_ASTM MTGTBF
_cod_data_source_file Anantatmula_MTGTBF_1974_1581.cif
_cod_data_source_block Ni1Zn1
_cod_original_cell_volume 24.25027
_cod_original_formula_sum 'Ni1 Zn1'
_cod_database_code 1523188

loop_
_symmetry_equiv_pos_as_xyz
x,y,z
-y,x,z
-x,-y,z
y,-x,z
x,-y,-z
y,x,-z
-x,y,-z
-y,-x,-z
-x,-y,-z
y,-x,-z
x,y,-z
-y,x,-z
-x,y,z
-y,-x,z
x,-y,z
y,x,z
x+1/2,y+1/2,z+1/2
-y+1/2,x+1/2,z+1/2
-x+1/2,-y+1/2,z+1/2
y+1/2,-x+1/2,z+1/2
x+1/2,-y+1/2,-z+1/2
y+1/2,x+1/2,-z+1/2
-x+1/2,y+1/2,-z+1/2
-y+1/2,-x+1/2,-z+1/2
-x+1/2,-y+1/2,-z+1/2
y+1/2,-x+1/2,-z+1/2
x+1/2,y+1/2,-z+1/2
-y+1/2,x+1/2,-z+1/2
-x+1/2,y+1/2,z+1/2
-y+1/2,-x+1/2,z+1/2
x+1/2,-y+1/2,z+1/2
y+1/2,x+1/2,z+1/2

loop_
_atom_site_label
_atom_site_type_symbol
_atom_site_fract_x
_atom_site_fract_y
_atom_site_fract_z
_atom_site_occupancy
_atom_site_U_iso_or_equiv
Zn1 Zn 0 0 0 0.5 0.0
Ni1 Ni 0 0 0 0.5 0.0
